data_4079709
loop_
_publ_author_name
'Donnelly, Kate F.'
'Lalrempuia, Ralte'
'M\"uller-Bunz, Helge'
'Albrecht, Martin'

_publ_section_title
;
 Regioselective Electrophilic C--H Bond Activation in Triazolylidene Metal
 Complexes Containing a N-Bound Phenyl Substituent
;
_journal_issue 23
_journal_name_full Organometallics
_journal_page_first 8414
_journal_paper_doi 10.1021/om300983m
_journal_volume 31
_journal_year 2012
_chemical_formula_moiety 'C25 H27 Cl0.878 I0.122 Ir N3'
_chemical_formula_sum 'C25 H27 Cl0.878 I0.122 Ir N3'
_chemical_formula_weight 608.32
_chemical_name_systematic
; 
 ? 
;
_space_group_IT_number 14
_symmetry_cell_setting monoclinic
_symmetry_space_group_name_Hall '-P 2ybc'
_symmetry_space_group_name_H-M 'P 1 21/c 1'
_atom_sites_solution_hydrogens geom
_atom_sites_solution_primary direct
_atom_sites_solution_secondary difmap
_audit_creation_method SHELXL-97
_cell_angle_alpha 90.00
_cell_angle_beta 93.932(1)
_cell_angle_gamma 90.00
_cell_formula_units_Z 4
_cell_length_a 14.2329(2)
_cell_length_b 11.8731(1)
_cell_length_c 13.7233(2)
_cell_measurement_reflns_used 15383
_cell_measurement_temperature 100(2)
_cell_measurement_theta_max 28.2419
_cell_measurement_theta_min 3.3150
_cell_volume 2313.62(5)
_computing_cell_refinement
; 
CrysAlisPro, Oxford Diffraction Ltd., 
Version 1.171.34.36 (release 02-08-2010 CrysAlis171 .NET) 
(compiled Aug  2 2010,13:00:58) 
;
_computing_data_collection
; 
CrysAlisPro, Oxford Diffraction Ltd., 
Version 1.171.34.36 (release 02-08-2010 CrysAlis171 .NET) 
(compiled Aug  2 2010,13:00:58) 
;
_computing_data_reduction
; 
CrysAlisPro, Oxford Diffraction Ltd., 
Version 1.171.34.36 (release 02-08-2010 CrysAlis171 .NET) 
(compiled Aug  2 2010,13:00:58) 
;
_computing_structure_refinement 'SHELXL-97 (Sheldrick, 2008)'
_computing_structure_solution 'SHELXS-97 (Sheldrick, 2008)'
_diffrn_ambient_temperature 100(2)
_diffrn_detector_area_resol_mean 10.3196
_diffrn_measured_fraction_theta_full 0.998
_diffrn_measured_fraction_theta_max 0.998
_diffrn_measurement_device_type 'SuperNova, Dual, Cu at zero, Atlas'
_diffrn_measurement_method '\w scans'
_diffrn_radiation_monochromator mirror
_diffrn_radiation_source 'SuperNova (Mo) X-ray Source'
_diffrn_radiation_type MoK\a
_diffrn_radiation_wavelength 0.71073
_diffrn_reflns_av_R_equivalents 0.0419
_diffrn_reflns_av_sigmaI/netI 0.0254
_diffrn_reflns_limit_h_max 18
_diffrn_reflns_limit_h_min -18
_diffrn_reflns_limit_k_max 15
_diffrn_reflns_limit_k_min -15
_diffrn_reflns_limit_l_max 18
_diffrn_reflns_limit_l_min -18
_diffrn_reflns_number 36441
_diffrn_reflns_theta_full 28.30
_diffrn_reflns_theta_max 28.30
_diffrn_reflns_theta_min 3.34
_exptl_absorpt_coefficient_mu 6.051
_exptl_absorpt_correction_T_max 0.764
_exptl_absorpt_correction_T_min 0.288
_exptl_absorpt_correction_type analytical
_exptl_absorpt_process_details
; 
CrysAlisPro, Oxford Diffraction Ltd., 
Version 1.171.34.36 (release 02-08-2010 CrysAlis171 .NET) 
(compiled Aug  2 2010,13:00:58) 
Analytical numeric absorption correction using a multifaceted crystal
model based on expressions derived by R.C. Clark & J.S. Reid.
(Clark, R. C. & Reid, J. S. (1995). Acta Cryst. A51, 887-897)
;
_exptl_crystal_colour yellow
_exptl_crystal_density_diffrn 1.746
_exptl_crystal_density_method 'not measured'
_exptl_crystal_description plate
_exptl_crystal_F_000 1186
_exptl_crystal_size_max 0.2661
_exptl_crystal_size_mid 0.2115
_exptl_crystal_size_min 0.0448
_refine_diff_density_max 1.004
_refine_diff_density_min -0.921
_refine_diff_density_rms 0.102
_refine_ls_extinction_method none
_refine_ls_goodness_of_fit_ref 1.059
_refine_ls_hydrogen_treatment constr
_refine_ls_matrix_type full
_refine_ls_number_parameters 278
_refine_ls_number_reflns 5729
_refine_ls_number_restraints 0
_refine_ls_restrained_S_all 1.059
_refine_ls_R_factor_all 0.0257
_refine_ls_R_factor_gt 0.0191
_refine_ls_shift/su_max 0.002
_refine_ls_shift/su_mean 0.000
_refine_ls_structure_factor_coef Fsqd
_refine_ls_weighting_details 'calc w=1/[\s^2^(Fo^2^)+(0.0150P)^2^+2.3609P] where P=(Fo^2^+2Fc^2^)/3'
_refine_ls_weighting_scheme calc
_refine_ls_wR_factor_gt 0.0410
_refine_ls_wR_factor_ref 0.0437
_reflns_number_gt 5016
_reflns_number_total 5729
_reflns_threshold_expression I>2\s(I)
_cod_data_source_file om300983m_si_002.cif
_cod_data_source_block alb92(5)
_cod_original_sg_symbol_H-M 'P 21/c'
_cod_database_code 4079709

loop_
_symmetry_equiv_pos_as_xyz
'x, y, z'
'-x, y+1/2, -z+1/2'
'-x, -y, -z'
'x, -y-1/2, z-1/2'

loop_
_atom_site_label
_atom_site_type_symbol
_atom_site_fract_x
_atom_site_fract_y
_atom_site_fract_z
_atom_site_U_iso_or_equiv
_atom_site_adp_type
_atom_site_occupancy
_atom_site_symmetry_multiplicity
_atom_site_calc_flag
_atom_site_refinement_flags
_atom_site_disorder_assembly
_atom_site_disorder_group
Ir Ir 0.252337(6) 0.570924(7) 0.127176(7) 0.01188(3) Uani 1 1 d . . .
Cl Cl 0.27320(3) 0.55357(4) 0.30845(4) 0.02272(18) Uani 0.8776(12) 1 d P A 1
I I 0.27320(3) 0.55357(4) 0.30845(4) 0.02272(18) Uani 0.1224(12) 1 d P A 2
C1 C 0.14095(17) 0.4817(2) 0.0330(2) 0.0172(5) Uani 1 1 d . A .
C2 C 0.10015(17) 0.5179(2) 0.1179(2) 0.0196(5) Uani 1 1 d . A .
C3 C 0.10723(17) 0.6405(2) 0.1225(2) 0.0201(6) Uani 1 1 d . A .
C4 C 0.15060(17) 0.6774(2) 0.0387(2) 0.0175(5) Uani 1 1 d . A .
C5 C 0.17765(17) 0.5797(2) -0.01464(19) 0.0161(5) Uani 1 1 d . A .
C6 C 0.1409(2) 0.3651(2) -0.0092(2) 0.0275(7) Uani 1 1 d . . .
H6A H 0.1332 0.3100 0.0428 0.041 Uiso 1 1 calc R A .
H6B H 0.2007 0.3516 -0.0387 0.041 Uiso 1 1 calc R . .
H6C H 0.0887 0.3578 -0.0592 0.041 Uiso 1 1 calc R . .
C7 C 0.0532(2) 0.4473(3) 0.1909(3) 0.0337(8) Uani 1 1 d . . .
H7A H -0.0130 0.4695 0.1920 0.051 Uiso 1 1 calc R A .
H7B H 0.0850 0.4585 0.2558 0.051 Uiso 1 1 calc R . .
H7C H 0.0570 0.3677 0.1726 0.051 Uiso 1 1 calc R . .
C8 C 0.0697(2) 0.7141(3) 0.2001(2) 0.0330(7) Uani 1 1 d . . .
H8A H 0.1054 0.7846 0.2046 0.049 Uiso 1 1 calc R A .
H8B H 0.0761 0.6749 0.2631 0.049 Uiso 1 1 calc R . .
H8C H 0.0031 0.7306 0.1832 0.049 Uiso 1 1 calc R . .
C9 C 0.1616(2) 0.7965(2) 0.0055(2) 0.0289(7) Uani 1 1 d . . .
H9A H 0.1107 0.8149 -0.0437 0.043 Uiso 1 1 calc R A .
H9B H 0.2224 0.8051 -0.0231 0.043 Uiso 1 1 calc R . .
H9C H 0.1587 0.8474 0.0614 0.043 Uiso 1 1 calc R . .
C10 C 0.2197(2) 0.5804(3) -0.1125(2) 0.0262(6) Uani 1 1 d . . .
H10A H 0.1700 0.5671 -0.1642 0.039 Uiso 1 1 calc R A .
H10B H 0.2673 0.5209 -0.1141 0.039 Uiso 1 1 calc R . .
H10C H 0.2492 0.6536 -0.1227 0.039 Uiso 1 1 calc R . .
C11 C 0.36384(17) 0.6812(2) 0.13381(18) 0.0149(5) Uani 1 1 d . A .
C12 C 0.36261(18) 0.7976(2) 0.14823(19) 0.0179(5) Uani 1 1 d . . .
H12 H 0.3040 0.8343 0.1543 0.022 Uiso 1 1 calc R A .
C13 C 0.44480(19) 0.8615(2) 0.15395(19) 0.0199(5) Uani 1 1 d . A .
H13 H 0.4411 0.9409 0.1617 0.024 Uiso 1 1 calc R . .
C14 C 0.53235(19) 0.8105(2) 0.14847(19) 0.0214(6) Uani 1 1 d . . .
H14 H 0.5881 0.8547 0.1535 0.026 Uiso 1 1 calc R A .
C15 C 0.53774(18) 0.6944(2) 0.13555(19) 0.0192(5) Uani 1 1 d . A .
H15 H 0.5966 0.6575 0.1321 0.023 Uiso 1 1 calc R . .
C16 C 0.45395(17) 0.6348(2) 0.12797(18) 0.0153(5) Uani 1 1 d . . .
N1 N 0.44915(14) 0.51577(18) 0.11832(15) 0.0141(4) Uani 1 1 d . A .
N2 N 0.52196(15) 0.44584(18) 0.11308(16) 0.0168(4) Uani 1 1 d . . .
N3 N 0.48070(14) 0.34542(18) 0.11197(15) 0.0155(4) Uani 1 1 d . A .
C17 C 0.54079(19) 0.2448(2) 0.1120(2) 0.0210(6) Uani 1 1 d . . .
H17A H 0.5509 0.2234 0.0446 0.031 Uiso 1 1 calc R A .
H17B H 0.5100 0.1827 0.1445 0.031 Uiso 1 1 calc R . .
H17C H 0.6016 0.2612 0.1471 0.031 Uiso 1 1 calc R . .
C18 C 0.36233(17) 0.4655(2) 0.11937(18) 0.0138(5) Uani 1 1 d . A .
C19 C 0.38487(17) 0.3518(2) 0.11684(18) 0.0146(5) Uani 1 1 d . . .
C20 C 0.32303(18) 0.2538(2) 0.1255(2) 0.0176(5) Uani 1 1 d . A .
C21 C 0.3218(2) 0.1633(2) 0.0615(2) 0.0239(6) Uani 1 1 d . . .
H21 H 0.3651 0.1612 0.0119 0.029 Uiso 1 1 calc R A .
C22 C 0.2586(2) 0.0764(2) 0.0690(2) 0.0308(7) Uani 1 1 d . A .
H22 H 0.2582 0.0151 0.0246 0.037 Uiso 1 1 calc R . .
C23 C 0.1954(2) 0.0788(2) 0.1418(3) 0.0306(7) Uani 1 1 d . . .
H23 H 0.1516 0.0191 0.1470 0.037 Uiso 1 1 calc R A .
C24 C 0.19640(19) 0.1681(2) 0.2067(2) 0.0240(6) Uani 1 1 d . A .
H24 H 0.1536 0.1690 0.2569 0.029 Uiso 1 1 calc R . .
C25 C 0.25939(18) 0.2560(2) 0.1991(2) 0.0185(6) Uani 1 1 d . . .
H25 H 0.2595 0.3175 0.2434 0.022 Uiso 1 1 calc R A .

loop_
_atom_site_aniso_label
_atom_site_aniso_U_11
_atom_site_aniso_U_22
_atom_site_aniso_U_33
_atom_site_aniso_U_23
_atom_site_aniso_U_13
_atom_site_aniso_U_12
Ir 0.01023(5) 0.01302(5) 0.01234(5) -0.00109(4) 0.00032(3) -0.00059(3)
Cl 0.0225(3) 0.0229(3) 0.0220(3) -0.0033(2) -0.0038(2) -0.00041(19)
I 0.0225(3) 0.0229(3) 0.0220(3) -0.0033(2) -0.0038(2) -0.00041(19)
C1 0.0140(11) 0.0145(12) 0.0219(14) -0.0014(10) -0.0067(10) -0.0001(9)
C2 0.0119(11) 0.0239(14) 0.0227(14) 0.0020(11) -0.0019(10) -0.0011(10)
C3 0.0129(12) 0.0242(14) 0.0228(15) -0.0054(11) -0.0015(10) 0.0026(10)
C4 0.0130(11) 0.0166(12) 0.0220(14) -0.0021(10) -0.0054(10) 0.0011(9)
C5 0.0108(11) 0.0213(13) 0.0154(13) -0.0012(10) -0.0057(10) 0.0010(9)
C6 0.0299(15) 0.0185(14) 0.0319(17) -0.0059(12) -0.0138(13) -0.0001(11)
C7 0.0197(14) 0.0424(19) 0.0395(19) 0.0140(15) 0.0050(13) -0.0087(13)
C8 0.0194(14) 0.0435(19) 0.0358(18) -0.0171(16) 0.0004(13) 0.0086(13)
C9 0.0346(16) 0.0169(14) 0.0334(17) 0.0019(12) -0.0102(13) -0.0011(12)
C10 0.0206(13) 0.0408(18) 0.0167(14) -0.0013(13) -0.0022(11) 0.0004(12)
C11 0.0149(12) 0.0191(12) 0.0104(12) 0.0007(10) -0.0021(9) -0.0045(9)
C12 0.0208(13) 0.0192(13) 0.0136(13) -0.0003(10) 0.0000(10) -0.0007(10)
C13 0.0280(14) 0.0177(13) 0.0136(13) -0.0003(10) -0.0014(11) -0.0066(11)
C14 0.0222(13) 0.0295(15) 0.0123(13) 0.0000(11) -0.0012(10) -0.0112(11)
C15 0.0139(12) 0.0309(15) 0.0127(12) 0.0017(11) 0.0002(10) -0.0023(11)
C16 0.0177(12) 0.0180(12) 0.0100(12) 0.0012(10) 0.0000(10) -0.0029(10)
N1 0.0119(9) 0.0203(11) 0.0099(10) 0.0006(9) 0.0010(8) 0.0007(8)
N2 0.0131(10) 0.0232(11) 0.0141(11) 0.0012(9) 0.0006(8) 0.0037(8)
N3 0.0159(10) 0.0196(11) 0.0110(10) 0.0023(9) 0.0021(8) 0.0029(8)
C17 0.0191(13) 0.0227(14) 0.0210(15) 0.0008(11) 0.0004(11) 0.0082(10)
C18 0.0131(11) 0.0190(12) 0.0092(12) -0.0008(10) -0.0001(9) -0.0008(9)
C19 0.0156(12) 0.0196(12) 0.0086(11) -0.0004(10) -0.0001(9) 0.0027(10)
C20 0.0185(13) 0.0193(13) 0.0148(14) 0.0045(10) 0.0004(11) 0.0070(10)
C21 0.0311(15) 0.0177(13) 0.0240(15) 0.0001(11) 0.0092(12) 0.0013(11)
C22 0.0422(18) 0.0162(14) 0.0353(18) -0.0044(12) 0.0120(15) -0.0022(12)
C23 0.0358(17) 0.0177(14) 0.0392(19) 0.0022(13) 0.0099(15) -0.0066(12)
C24 0.0240(14) 0.0256(14) 0.0232(15) 0.0057(12) 0.0066(12) 0.0015(11)
C25 0.0194(13) 0.0225(13) 0.0134(13) 0.0026(10) 0.0004(11) 0.0040(10)

loop_
_atom_type_symbol
_atom_type_description
_atom_type_scat_dispersion_real
_atom_type_scat_dispersion_imag
_atom_type_scat_source
C C 0.0033 0.0016 'International Tables Vol C Tables 4.2.6.8 and 6.1.1.4'
H H 0.0000 0.0000 'International Tables Vol C Tables 4.2.6.8 and 6.1.1.4'
N N 0.0061 0.0033 'International Tables Vol C Tables 4.2.6.8 and 6.1.1.4'
Cl Cl 0.1484 0.1585 'International Tables Vol C Tables 4.2.6.8 and 6.1.1.4'
I I -0.4742 1.8119 'International Tables Vol C Tables 4.2.6.8 and 6.1.1.4'
Ir Ir -1.4442 7.9887 'International Tables Vol C Tables 4.2.6.8 and 6.1.1.4'

loop_
_geom_angle_atom_site_label_1
_geom_angle_atom_site_label_2
_geom_angle_atom_site_label_3
_geom_angle
C18 Ir C11 78.32(10)
C18 Ir C5 108.61(10)
C11 Ir C5 109.94(10)
C18 Ir C4 143.65(10)
C11 Ir C4 97.72(10)
C5 Ir C4 38.34(9)
C18 Ir C3 162.68(10)
C11 Ir C3 118.56(10)
C5 Ir C3 63.62(10)
C4 Ir C3 37.06(10)
C18 Ir C1 101.38(10)
C11 Ir C1 147.16(10)
C5 Ir C1 38.42(9)
C4 Ir C1 62.90(9)
C3 Ir C1 62.58(9)
C18 Ir C2 124.88(10)
C11 Ir C2 156.65(10)
C5 Ir C2 63.21(10)
C4 Ir C2 62.56(10)
C3 Ir C2 38.11(10)
C1 Ir C2 36.43(10)
C18 Ir Cl 87.81(7)
C11 Ir Cl 88.26(7)
C5 Ir Cl 157.29(7)
C4 Ir Cl 128.42(7)
C3 Ir Cl 96.12(7)
C1 Ir Cl 124.57(7)
C2 Ir Cl 94.68(7)
C2 C1 C5 108.1(2)
C2 C1 C6 127.8(2)
C5 C1 C6 123.9(2)
C2 C1 Ir 72.14(15)
C5 C1 Ir 67.56(13)
C6 C1 Ir 129.80(18)
C1 C2 C3 108.0(2)
C1 C2 C7 127.8(3)
C3 C2 C7 124.2(3)
C1 C2 Ir 71.42(14)
C3 C2 Ir 69.84(14)
C7 C2 Ir 126.2(2)
C4 C3 C2 107.9(2)
C4 C3 C8 126.4(3)
C2 C3 C8 125.7(3)
C4 C3 Ir 71.42(14)
C2 C3 Ir 72.05(14)
C8 C3 Ir 124.77(19)
C3 C4 C5 108.2(2)
C3 C4 C9 127.0(2)
C5 C4 C9 124.7(3)
C3 C4 Ir 71.52(15)
C5 C4 Ir 68.40(14)
C9 C4 Ir 128.80(18)
C4 C5 C1 107.5(2)
C4 C5 C10 125.8(2)
C1 C5 C10 125.7(2)
C4 C5 Ir 73.26(15)
C1 C5 Ir 74.02(15)
C10 C5 Ir 127.10(18)
C1 C6 H6A 109.5
C1 C6 H6B 109.5
H6A C6 H6B 109.5
C1 C6 H6C 109.5
H6A C6 H6C 109.5
H6B C6 H6C 109.5
C2 C7 H7A 109.5
C2 C7 H7B 109.5
H7A C7 H7B 109.5
C2 C7 H7C 109.5
H7A C7 H7C 109.5
H7B C7 H7C 109.5
C3 C8 H8A 109.5
C3 C8 H8B 109.5
H8A C8 H8B 109.5
C3 C8 H8C 109.5
H8A C8 H8C 109.5
H8B C8 H8C 109.5
C4 C9 H9A 109.5
C4 C9 H9B 109.5
H9A C9 H9B 109.5
C4 C9 H9C 109.5
H9A C9 H9C 109.5
H9B C9 H9C 109.5
C5 C10 H10A 109.5
C5 C10 H10B 109.5
H10A C10 H10B 109.5
C5 C10 H10C 109.5
H10A C10 H10C 109.5
H10B C10 H10C 109.5
C12 C11 C16 114.7(2)
C12 C11 Ir 128.31(19)
C16 C11 Ir 116.96(18)
C13 C12 C11 121.9(2)
C13 C12 H12 119.0
C11 C12 H12 119.0
C12 C13 C14 120.8(2)
C12 C13 H13 119.6
C14 C13 H13 119.6
C13 C14 C15 119.6(2)
C13 C14 H14 120.2
C15 C14 H14 120.2
C16 C15 C14 117.4(2)
C16 C15 H15 121.3
C14 C15 H15 121.3
C15 C16 C11 125.5(2)
C15 C16 N1 123.4(2)
C11 C16 N1 111.0(2)
N2 N1 C18 115.7(2)
N2 N1 C16 126.3(2)
C18 N1 C16 118.0(2)
N3 N2 N1 102.41(19)
N2 N3 C19 112.9(2)
N2 N3 C17 118.2(2)
C19 N3 C17 128.7(2)
N3 C17 H17A 109.5
N3 C17 H17B 109.5
H17A C17 H17B 109.5
N3 C17 H17C 109.5
H17A C17 H17C 109.5
H17B C17 H17C 109.5
N1 C18 C19 102.3(2)
N1 C18 Ir 115.71(18)
C19 C18 Ir 141.98(19)
N3 C19 C18 106.7(2)
N3 C19 C20 124.3(2)
C18 C19 C20 128.9(2)
C21 C20 C25 119.3(2)
C21 C20 C19 123.0(2)
C25 C20 C19 117.6(2)
C22 C21 C20 120.8(3)
C22 C21 H21 119.6
C20 C21 H21 119.6
C21 C22 C23 119.8(3)
C21 C22 H22 120.1
C23 C22 H22 120.1
C24 C23 C22 120.0(3)
C24 C23 H23 120.0
C22 C23 H23 120.0
C23 C24 C25 120.4(3)
C23 C24 H24 119.8
C25 C24 H24 119.8
C24 C25 C20 119.6(3)
C24 C25 H25 120.2
C20 C25 H25 120.2

loop_
_geom_bond_atom_site_label_1
_geom_bond_atom_site_label_2
_geom_bond_distance
Ir C18 2.013(2)
Ir C11 2.055(2)
Ir C5 2.155(3)
Ir C4 2.220(3)
Ir C3 2.221(2)
Ir C1 2.242(2)
Ir C2 2.251(2)
Ir Cl 2.4935(5)
C1 C2 1.404(4)
C1 C5 1.449(4)
C1 C6 1.500(4)
C2 C3 1.460(4)
C2 C7 1.498(4)
C3 C4 1.411(4)
C3 C8 1.503(4)
C4 C5 1.438(4)
C4 C9 1.498(4)
C5 C10 1.507(4)
C6 H6A 0.9800
C6 H6B 0.9800
C6 H6C 0.9800
C7 H7A 0.9800
C7 H7B 0.9800
C7 H7C 0.9800
C8 H8A 0.9800
C8 H8B 0.9800
C8 H8C 0.9800
C9 H9A 0.9800
C9 H9B 0.9800
C9 H9C 0.9800
C10 H10A 0.9800
C10 H10B 0.9800
C10 H10C 0.9800
C11 C12 1.396(3)
C11 C16 1.403(3)
C12 C13 1.392(4)
C12 H12 0.9500
C13 C14 1.392(4)
C13 H13 0.9500
C14 C15 1.393(4)
C14 H14 0.9500
C15 C16 1.384(3)
C15 H15 0.9500
C16 N1 1.421(3)
N1 N2 1.334(3)
N1 C18 1.373(3)
N2 N3 1.329(3)
N3 C19 1.372(3)
N3 C17 1.469(3)
C17 H17A 0.9800
C17 H17B 0.9800
C17 H17C 0.9800
C18 C19 1.388(3)
C19 C20 1.469(4)
C20 C21 1.387(4)
C20 C25 1.402(4)
C21 C22 1.377(4)
C21 H21 0.9500
C22 C23 1.389(4)
C22 H22 0.9500
C23 C24 1.384(4)
C23 H23 0.9500
C24 C25 1.385(4)
C24 H24 0.9500
C25 H25 0.9500

loop_
_geom_torsion_atom_site_label_1
_geom_torsion_atom_site_label_2
_geom_torsion_atom_site_label_3
_geom_torsion_atom_site_label_4
_geom_torsion
C18 Ir C1 C2 135.20(16)
C11 Ir C1 C2 -138.75(19)
C5 Ir C1 C2 -119.1(2)
C4 Ir C1 C2 -79.73(16)
C3 Ir C1 C2 -37.83(16)
Cl Ir C1 C2 39.95(17)
C18 Ir C1 C5 -105.68(15)
C11 Ir C1 C5 -19.6(2)
C4 Ir C1 C5 39.40(15)
C3 Ir C1 C5 81.30(16)
C2 Ir C1 C5 119.1(2)
Cl Ir C1 C5 159.08(12)
C18 Ir C1 C6 10.5(3)
C11 Ir C1 C6 96.5(3)
C5 Ir C1 C6 116.1(3)
C4 Ir C1 C6 155.5(3)
C3 Ir C1 C6 -162.6(3)
C2 Ir C1 C6 -124.7(3)
Cl Ir C1 C6 -84.8(3)
C5 C1 C2 C3 2.4(3)
C6 C1 C2 C3 -172.5(2)
Ir C1 C2 C3 60.55(17)
C5 C1 C2 C7 -180.0(3)
C6 C1 C2 C7 5.2(4)
Ir C1 C2 C7 -121.8(3)
C5 C1 C2 Ir -58.16(17)
C6 C1 C2 Ir 127.0(3)
C18 Ir C2 C1 -57.36(19)
C11 Ir C2 C1 115.6(3)
C5 Ir C2 C1 37.45(15)
C4 Ir C2 C1 80.74(17)
C3 Ir C2 C1 118.1(2)
Cl Ir C2 C1 -147.96(14)
C18 Ir C2 C3 -175.45(15)
C11 Ir C2 C3 -2.5(3)
C5 Ir C2 C3 -80.64(17)
C4 Ir C2 C3 -37.35(15)
C1 Ir C2 C3 -118.1(2)
Cl Ir C2 C3 93.95(15)
C18 Ir C2 C7 66.3(3)
C11 Ir C2 C7 -120.7(3)
C5 Ir C2 C7 161.1(3)
C4 Ir C2 C7 -155.6(3)
C3 Ir C2 C7 -118.2(3)
C1 Ir C2 C7 123.7(3)
Cl Ir C2 C7 -24.3(3)
C1 C2 C3 C4 1.3(3)
C7 C2 C3 C4 -176.5(3)
Ir C2 C3 C4 62.84(17)
C1 C2 C3 C8 178.1(3)
C7 C2 C3 C8 0.3(4)
Ir C2 C3 C8 -120.4(3)
C1 C2 C3 Ir -61.56(18)
C7 C2 C3 Ir 120.7(3)
C18 Ir C3 C4 -104.1(3)
C11 Ir C3 C4 62.16(17)
C5 Ir C3 C4 -37.24(15)
C1 Ir C3 C4 -80.52(16)
C2 Ir C3 C4 -116.7(2)
Cl Ir C3 C4 153.52(14)
C18 Ir C3 C2 12.6(4)
C11 Ir C3 C2 178.86(15)
C5 Ir C3 C2 79.45(16)
C4 Ir C3 C2 116.7(2)
C1 Ir C3 C2 36.17(15)
Cl Ir C3 C2 -89.79(15)
C18 Ir C3 C8 134.0(3)
C11 Ir C3 C8 -59.7(3)
C5 Ir C3 C8 -159.1(3)
C4 Ir C3 C8 -121.9(3)
C1 Ir C3 C8 157.6(3)
C2 Ir C3 C8 121.4(3)
Cl Ir C3 C8 31.6(3)
C2 C3 C4 C5 -4.5(3)
C8 C3 C4 C5 178.8(2)
Ir C3 C4 C5 58.79(17)
C2 C3 C4 C9 171.6(2)
C8 C3 C4 C9 -5.2(4)
Ir C3 C4 C9 -125.1(3)
C2 C3 C4 Ir -63.26(17)
C8 C3 C4 Ir 120.0(3)
C18 Ir C4 C3 150.84(17)
C11 Ir C4 C3 -128.39(16)
C5 Ir C4 C3 119.1(2)
C1 Ir C4 C3 79.59(16)
C2 Ir C4 C3 38.41(15)
Cl Ir C4 C3 -34.47(17)
C18 Ir C4 C5 31.8(2)
C11 Ir C4 C5 112.54(15)
C3 Ir C4 C5 -119.1(2)
C1 Ir C4 C5 -39.48(15)
C2 Ir C4 C5 -80.66(16)
Cl Ir C4 C5 -153.54(12)
C18 Ir C4 C9 -86.1(3)
C11 Ir C4 C9 -5.4(3)
C5 Ir C4 C9 -117.9(3)
C3 Ir C4 C9 123.0(3)
C1 Ir C4 C9 -157.4(3)
C2 Ir C4 C9 161.4(3)
Cl Ir C4 C9 88.6(3)
C3 C4 C5 C1 5.9(3)
C9 C4 C5 C1 -170.3(2)
Ir C4 C5 C1 66.66(17)
C3 C4 C5 C10 175.2(2)
C9 C4 C5 C10 -1.0(4)
Ir C4 C5 C10 -124.0(3)
C3 C4 C5 Ir -60.74(18)
C9 C4 C5 Ir 123.1(2)
C2 C1 C5 C4 -5.1(3)
C6 C1 C5 C4 170.0(2)
Ir C1 C5 C4 -66.15(17)
C2 C1 C5 C10 -174.4(2)
C6 C1 C5 C10 0.7(4)
Ir C1 C5 C10 124.5(3)
C2 C1 C5 Ir 61.03(18)
C6 C1 C5 Ir -123.8(2)
C18 Ir C5 C4 -160.77(15)
C11 Ir C5 C4 -76.80(16)
C3 Ir C5 C4 36.02(15)
C1 Ir C5 C4 114.4(2)
C2 Ir C5 C4 78.84(16)
Cl Ir C5 C4 64.8(2)
C18 Ir C5 C1 84.86(16)
C11 Ir C5 C1 168.83(14)
C4 Ir C5 C1 -114.4(2)
C3 Ir C5 C1 -78.35(16)
C2 Ir C5 C1 -35.53(14)
Cl Ir C5 C1 -49.6(2)
C18 Ir C5 C10 -38.2(3)
C11 Ir C5 C10 45.8(3)
C4 Ir C5 C10 122.6(3)
C3 Ir C5 C10 158.6(3)
C1 Ir C5 C10 -123.0(3)
C2 Ir C5 C10 -158.5(3)
Cl Ir C5 C10 -172.63(15)
C18 Ir C11 C12 -175.3(3)
C5 Ir C11 C12 79.0(2)
C4 Ir C11 C12 41.4(2)
C3 Ir C11 C12 8.9(3)
C1 Ir C11 C12 91.8(3)
C2 Ir C11 C12 10.6(4)
Cl Ir C11 C12 -87.2(2)
C18 Ir C11 C16 1.33(19)
C5 Ir C11 C16 -104.4(2)
C4 Ir C11 C16 -142.0(2)
C3 Ir C11 C16 -174.53(18)
C1 Ir C11 C16 -91.6(2)
C2 Ir C11 C16 -172.7(2)
Cl Ir C11 C16 89.45(19)
C16 C11 C12 C13 1.4(4)
Ir C11 C12 C13 178.1(2)
C11 C12 C13 C14 -2.0(4)
C12 C13 C14 C15 1.0(4)
C13 C14 C15 C16 0.5(4)
C14 C15 C16 C11 -1.1(4)
C14 C15 C16 N1 -177.6(2)
C12 C11 C16 C15 0.2(4)
Ir C11 C16 C15 -176.9(2)
C12 C11 C16 N1 177.0(2)
Ir C11 C16 N1 0.0(3)
C15 C16 N1 N2 -1.5(4)
C11 C16 N1 N2 -178.4(2)
C15 C16 N1 C18 174.8(2)
C11 C16 N1 C18 -2.1(3)
C18 N1 N2 N3 -0.8(3)
C16 N1 N2 N3 175.6(2)
N1 N2 N3 C19 -0.3(3)
N1 N2 N3 C17 -176.6(2)
N2 N1 C18 C19 1.5(3)
C16 N1 C18 C19 -175.2(2)
N2 N1 C18 Ir -179.95(16)
C16 N1 C18 Ir 3.3(3)
C11 Ir C18 N1 -2.42(18)
C5 Ir C18 N1 104.90(19)
C4 Ir C18 N1 84.7(2)
C3 Ir C18 N1 165.3(3)
C1 Ir C18 N1 144.05(18)
C2 Ir C18 N1 174.72(16)
Cl Ir C18 N1 -91.10(18)
C11 Ir C18 C19 175.2(3)
C5 Ir C18 C19 -77.5(3)
C4 Ir C18 C19 -97.6(3)
C3 Ir C18 C19 -17.1(6)
C1 Ir C18 C19 -38.3(3)
C2 Ir C18 C19 -7.6(4)
Cl Ir C18 C19 86.5(3)
N2 N3 C19 C18 1.2(3)
C17 N3 C19 C18 177.1(2)
N2 N3 C19 C20 -174.4(2)
C17 N3 C19 C20 1.4(4)
N1 C18 C19 N3 -1.6(3)
Ir C18 C19 N3 -179.4(2)
N1 C18 C19 C20 173.8(2)
Ir C18 C19 C20 -4.0(5)
N3 C19 C20 C21 -53.7(4)
C18 C19 C20 C21 131.7(3)
N3 C19 C20 C25 129.8(3)
C18 C19 C20 C25 -44.9(4)
C25 C20 C21 C22 0.5(4)
C19 C20 C21 C22 -176.0(3)
C20 C21 C22 C23 -0.3(5)
C21 C22 C23 C24 -0.3(5)
C22 C23 C24 C25 0.7(5)
C23 C24 C25 C20 -0.6(4)
C21 C20 C25 C24 0.0(4)
C19 C20 C25 C24 176.7(2)
